data_1535104
loop_
_publ_author_name
'Hatscher, S.T.'
'Urland, W.'

_publ_section_title
;
 Synthesis and structures of chloride thiosilicates with lanthanides Ln3
 Cl (Si S4)2 (Ln = La, Ce, Pr)
;
_journal_name_full 'Materials Research Bulletin'
_journal_page_first 1239
_journal_page_last 1247
_journal_volume 37
_journal_year 2002
_chemical_formula_sum 'Cl La3 S8 Si2'
_chemical_name_systematic 'La3 Cl (Si S4)2'
_space_group_IT_number 15
_symmetry_space_group_name_Hall '-C 2yc'
_symmetry_space_group_name_H-M 'C 1 2/c 1'
_cell_angle_alpha 90
_cell_angle_beta 96.88
_cell_angle_gamma 90
_cell_formula_units_Z 4
_cell_length_a 15.672
_cell_length_b 7.7784
_cell_length_c 11.015
_cell_volume 1333.094
_citation_journal_id_ASTM MRBUAC
_cod_data_source_file Hatscher_MRBUAC_2002_455.cif
_cod_data_source_block Cl1La3S8Si2
_cod_original_formula_sum 'Cl1 La3 S8 Si2'
_cod_database_code 1535104

loop_
_symmetry_equiv_pos_as_xyz
x,y,z
-x,y,-z+1/2
-x,-y,-z
x,-y,z-1/2
x+1/2,y+1/2,z
-x+1/2,y+1/2,-z+1/2
-x+1/2,-y+1/2,-z
x+1/2,-y+1/2,z-1/2

loop_
_atom_site_label
_atom_site_type_symbol
_atom_site_fract_x
_atom_site_fract_y
_atom_site_fract_z
_atom_site_occupancy
_atom_site_U_iso_or_equiv
La2 La+3 0.5 0.11706 0.75 1 0.0
Cl1 Cl-1 0 1.00119 0.25 1 0.0
La1 La+3 0.190883 0.1182 0.685008 1 0.0
S1 S-2 0.1469 0.25288 0.14077 1 0.0
S4 S-2 0.14862 0.40921 -0.15824 1 0.0
Si1 Si+4 0.16004 0.46837 0.02963 1 0.0
S2 S-2 0.28353 0.57408 0.0841 1 0.0
S3 S-2 0.06503 0.65464 0.05001 1 0.0
